data_1565435
loop_
_publ_author_name
'Villamizar C., Claudia P.'
'Anzaldo, Bertin'
'Sharma, Pankaj'
'Guti\'errez P\'erez, Rene'
'del R\'io-Portilla, Federico'
'Toscano, Alfredo R.'

_publ_section_title
;
 Chiral Ferrocenyl-Bismuthines containing N/O donor pendant arm: Syntheses
 and molecular structures
;
_journal_name_full 'Inorganica Chimica Acta'
_journal_page_first 119353
_journal_paper_doi 10.1016/j.ica.2019.119353
_journal_volume 502
_journal_year 2020
_chemical_absolute_configuration ad
_chemical_formula_moiety 'C20 H23 Bi Cl Fe N'
_chemical_formula_sum 'C20 H23 Bi Cl Fe N'
_chemical_formula_weight 577.67
_space_group_crystal_system orthorhombic
_space_group_IT_number 19
_space_group_name_Hall 'P 2ac 2ab'
_space_group_name_H-M_alt 'P 21 21 21'
_atom_sites_solution_hydrogens geom
_atom_sites_solution_primary direct
_atom_sites_solution_secondary difmap
_audit_creation_method SHELXL-2018/3
_cell_angle_alpha 90
_cell_angle_beta 90
_cell_angle_gamma 90
_cell_formula_units_Z 4
_cell_length_a 8.8561(4)
_cell_length_b 11.0690(4)
_cell_length_c 19.8591(9)
_cell_measurement_reflns_used 9892
_cell_measurement_temperature 298(2)
_cell_measurement_theta_max 29.99
_cell_measurement_theta_min 2.52
_cell_volume 1946.75(14)
_computing_cell_refinement 'APEX3 v2018.1-0(Bruker, 2018)'
_computing_data_collection 'APEX3 v2018.1-0(Bruker, 2018)'
_computing_data_reduction 'SAINT V8.34A (Bruker, 2014)'
_computing_molecular_graphics 'SHELXLe (H&#x00FC;bschle et al, 2011)'
_computing_publication_material 'CIFTAB V 2013/2 (Sheldrick, 2013)'
_computing_structure_refinement 'SHELXL-2018/3 (Sheldrick, 2015)'
_computing_structure_solution 'SHELXS-2012 (Bruker, 2013)'
_diffrn_ambient_temperature 298(2)
_diffrn_detector_area_resol_mean 52.0833
_diffrn_measured_fraction_theta_full 0.999
_diffrn_measured_fraction_theta_max 0.999
_diffrn_measurement_device_type 'Bruker D8 Venture \k geometry diffractometer 208039-1'
_diffrn_measurement_method '\f and \w-scans'
_diffrn_radiation_monochromator 'Helios multilayer mirror'
_diffrn_radiation_type MoK\a
_diffrn_radiation_wavelength 0.71073
_diffrn_reflns_av_R_equivalents 0.0957
_diffrn_reflns_av_unetI/netI 0.0940
_diffrn_reflns_Laue_measured_fraction_full 0.999
_diffrn_reflns_Laue_measured_fraction_max 0.999
_diffrn_reflns_limit_h_max 12
_diffrn_reflns_limit_h_min -9
_diffrn_reflns_limit_k_max 15
_diffrn_reflns_limit_k_min -15
_diffrn_reflns_limit_l_max 27
_diffrn_reflns_limit_l_min -20
_diffrn_reflns_number 28664
_diffrn_reflns_point_group_measured_fraction_full 0.998
_diffrn_reflns_point_group_measured_fraction_max 0.998
_diffrn_reflns_theta_full 25.242
_diffrn_reflns_theta_max 29.572
_diffrn_reflns_theta_min 2.518
_diffrn_source 'micro-focus X-ray source'
_exptl_absorpt_coefficient_mu 9.910
_exptl_absorpt_correction_T_max 0.7460
_exptl_absorpt_correction_T_min 0.2737
_exptl_absorpt_correction_type multi-scan
_exptl_absorpt_process_details '(Sheldrick, 2012)'
_exptl_crystal_colour yellow
_exptl_crystal_density_diffrn 1.971
_exptl_crystal_description platy-prism
_exptl_crystal_F_000 1104
_exptl_crystal_size_max 0.450
_exptl_crystal_size_mid 0.288
_exptl_crystal_size_min 0.036
_refine_diff_density_max 1.817
_refine_diff_density_min -1.481
_refine_diff_density_rms 0.269
_refine_ls_abs_structure_details
;
 Flack x determined using 1250 quotients [(I+)-(I-)]/[(I+)+(I-)]
 (Parsons, Flack and Wagner, Acta Cryst. B69 (2013) 249-259).
;
_refine_ls_abs_structure_Flack 0.259(7)
_refine_ls_extinction_coef .
_refine_ls_extinction_method none
_refine_ls_goodness_of_fit_ref 1.043
_refine_ls_hydrogen_treatment constr
_refine_ls_matrix_type full
_refine_ls_number_parameters 220
_refine_ls_number_reflns 5452
_refine_ls_number_restraints 397
_refine_ls_restrained_S_all 1.013
_refine_ls_R_factor_all 0.1112
_refine_ls_R_factor_gt 0.0657
_refine_ls_shift/su_max 0.000
_refine_ls_shift/su_mean 0.000
_refine_ls_structure_factor_coef Fsqd
_refine_ls_weighting_details 'w=1/[\s^2^(Fo^2^)+(0.1097P)^2^] where P=(Fo^2^+2Fc^2^)/3'
_refine_ls_weighting_scheme calc
_refine_ls_wR_factor_gt 0.1598
_refine_ls_wR_factor_ref 0.1829
_reflns_Friedel_coverage 0.763
_reflns_Friedel_fraction_full 0.996
_reflns_Friedel_fraction_max 0.996
_reflns_number_gt 3802
_reflns_number_total 5452
_reflns_threshold_expression 'I > 2\s(I)'
_cod_data_source_file 269SHP18.cif
_cod_data_source_block 269SHP18
_cod_database_code 1565435
_shelx_shelxl_version_number 2018/3
_shelx_space_group_comment
;
The symmetry employed for this shelxl refinement is uniquely defined
by the following loop, which should always be used as a source of
symmetry information in preference to the above space-group names.
They are only intended as comments.
;
_shelx_estimated_absorpt_t_min 0.095
_shelx_estimated_absorpt_t_max 0.717

loop_
_space_group_symop_operation_xyz
'x, y, z'
'-x+1/2, -y, z+1/2'
'-x, y+1/2, -z+1/2'
'x+1/2, -y+1/2, -z'

loop_
_atom_site_label
_atom_site_type_symbol
_atom_site_fract_x
_atom_site_fract_y
_atom_site_fract_z
_atom_site_U_iso_or_equiv
_atom_site_adp_type
_atom_site_occupancy
_atom_site_site_symmetry_order
_atom_site_calc_flag
_atom_site_refinement_flags_posn
_atom_site_refinement_flags_adp
_atom_site_refinement_flags_occupancy
_atom_site_disorder_assembly
_atom_site_disorder_group
Bi1 Bi 0.57590(7) 0.65782(5) 0.41068(3) 0.0370(2) Uani 1 1 d . . . . .
Fe1 Fe 0.7371(3) 0.4161(2) 0.52121(12) 0.0318(5) Uani 1 1 d . . . . .
Cl1 Cl 0.3339(7) 0.6267(6) 0.4857(3) 0.0683(17) Uani 1 1 d . . . . .
N1 N 0.8415(18) 0.6140(14) 0.3483(8) 0.041(3) Uani 1 1 d . U . . .
C1 C 0.8058(18) 0.4445(15) 0.4241(7) 0.030(3) Uani 1 1 d . U . . .
C2 C 0.6491(19) 0.4728(15) 0.4317(8) 0.032(3) Uani 1 1 d . U . . .
C3 C 0.576(2) 0.3657(14) 0.4543(8) 0.037(3) Uani 1 1 d . U . . .
H3 H 0.467972 0.357494 0.464000 0.044 Uiso 1 1 calc R U . . .
C4 C 0.685(2) 0.2726(17) 0.4595(9) 0.040(3) Uani 1 1 d . U . . .
H4 H 0.664749 0.189789 0.474536 0.048 Uiso 1 1 calc R U . . .
C5 C 0.829(2) 0.3205(15) 0.4431(9) 0.037(3) Uani 1 1 d . U . . .
H5 H 0.924739 0.276813 0.443385 0.044 Uiso 1 1 calc R U . . .
C6 C 0.878(3) 0.503(2) 0.5846(10) 0.059(4) Uani 1 1 d . U . . .
H6 H 0.975739 0.540121 0.573033 0.071 Uiso 1 1 calc R U . . .
C7 C 0.737(3) 0.561(2) 0.5848(11) 0.063(4) Uani 1 1 d . U . . .
H7 H 0.719318 0.644666 0.571345 0.076 Uiso 1 1 calc R U . . .
C8 C 0.628(3) 0.481(2) 0.6054(10) 0.065(4) Uani 1 1 d . U . . .
H8 H 0.519670 0.497111 0.610068 0.078 Uiso 1 1 calc R U . . .
C9 C 0.701(3) 0.374(2) 0.6190(10) 0.063(4) Uani 1 1 d . U . . .
H9 H 0.650602 0.300002 0.634463 0.075 Uiso 1 1 calc R U . . .
C10 C 0.855(3) 0.385(2) 0.6090(10) 0.060(4) Uani 1 1 d . U . . .
H10 H 0.931429 0.322303 0.616645 0.072 Uiso 1 1 calc R U . . .
C11 C 0.920(2) 0.5378(16) 0.4007(8) 0.038(3) Uani 1 1 d . U . . .
H11 H 0.945177 0.589701 0.439050 0.045 Uiso 1 1 calc R U . . .
C12 C 1.066(3) 0.479(2) 0.3751(12) 0.062(5) Uani 1 1 d . U . . .
H12A H 1.049277 0.446390 0.330984 0.093 Uiso 1 1 calc R U . . .
H12B H 1.095775 0.415912 0.405233 0.093 Uiso 1 1 calc R U . . .
H12C H 1.144289 0.539187 0.372948 0.093 Uiso 1 1 calc R U . . .
C13 C 0.821(2) 0.557(2) 0.2842(10) 0.056(5) Uani 1 1 d . U . . .
H13A H 0.766487 0.610003 0.254751 0.084 Uiso 1 1 calc R U . . .
H13B H 0.764861 0.483283 0.289996 0.084 Uiso 1 1 calc R U . . .
H13C H 0.917723 0.538678 0.264872 0.084 Uiso 1 1 calc R U . . .
C14 C 0.926(3) 0.7299(19) 0.3416(12) 0.061(5) Uani 1 1 d . U . . .
H14A H 1.029039 0.713338 0.330343 0.092 Uiso 1 1 calc R U . . .
H14B H 0.921574 0.773124 0.383488 0.092 Uiso 1 1 calc R U . . .
H14C H 0.880658 0.777915 0.306732 0.092 Uiso 1 1 calc R U . . .
C15 C 0.446(2) 0.6125(17) 0.3152(10) 0.045(3) Uani 1 1 d . U . . .
C16 C 0.437(2) 0.4942(17) 0.2916(10) 0.047(3) Uani 1 1 d . U . . .
H16 H 0.484783 0.431441 0.314304 0.057 Uiso 1 1 calc R U . . .
C17 C 0.355(2) 0.473(2) 0.2336(10) 0.052(4) Uani 1 1 d . U . . .
H17 H 0.344670 0.393634 0.218425 0.062 Uiso 1 1 calc R U . . .
C18 C 0.288(3) 0.565(2) 0.1975(12) 0.059(4) Uani 1 1 d . U . . .
H18 H 0.238056 0.548928 0.157274 0.071 Uiso 1 1 calc R U . . .
C19 C 0.296(2) 0.678(2) 0.2212(11) 0.056(4) Uani 1 1 d . U . . .
H19 H 0.248085 0.740159 0.198300 0.067 Uiso 1 1 calc R U . . .
C20 C 0.376(2) 0.7028(19) 0.2797(10) 0.049(4) Uani 1 1 d . U . . .
H20 H 0.382037 0.782062 0.295072 0.058 Uiso 1 1 calc R U . . .

loop_
_atom_site_aniso_label
_atom_site_aniso_U_11
_atom_site_aniso_U_22
_atom_site_aniso_U_33
_atom_site_aniso_U_23
_atom_site_aniso_U_13
_atom_site_aniso_U_12
Bi1 0.0360(3) 0.0356(3) 0.0394(4) -0.0025(3) -0.0060(3) 0.0039(3)
Fe1 0.0361(13) 0.0359(11) 0.0234(12) -0.0003(9) -0.0016(10) 0.0004(11)
Cl1 0.051(3) 0.104(5) 0.050(3) -0.002(3) 0.009(2) 0.018(3)
N1 0.043(6) 0.051(6) 0.029(6) 0.018(5) 0.009(5) -0.004(5)
C1 0.035(5) 0.042(6) 0.013(5) 0.002(5) -0.007(4) -0.003(5)
C2 0.035(6) 0.037(6) 0.023(6) 0.006(5) -0.002(5) -0.009(5)
C3 0.043(6) 0.044(6) 0.023(6) 0.004(5) 0.006(6) -0.008(5)
C4 0.051(7) 0.042(6) 0.026(7) -0.001(5) 0.000(6) -0.005(5)
C5 0.046(6) 0.039(6) 0.026(6) -0.006(5) 0.001(6) -0.001(5)
C6 0.078(8) 0.074(8) 0.026(7) -0.010(7) -0.011(7) -0.006(7)
C7 0.085(9) 0.070(8) 0.034(7) -0.015(7) -0.009(8) 0.004(7)
C8 0.082(9) 0.082(9) 0.032(7) -0.018(7) 0.007(7) 0.005(7)
C9 0.087(9) 0.076(8) 0.026(6) -0.010(7) -0.004(7) -0.007(8)
C10 0.082(9) 0.073(8) 0.026(7) -0.010(7) -0.010(7) 0.004(8)
C11 0.033(6) 0.049(6) 0.031(6) 0.004(5) -0.001(6) -0.005(5)
C12 0.040(9) 0.091(13) 0.055(11) 0.009(11) 0.013(9) 0.009(9)
C13 0.050(11) 0.084(13) 0.034(9) -0.001(8) 0.006(8) 0.008(10)
C14 0.067(12) 0.052(9) 0.065(12) 0.017(8) 0.018(12) -0.011(9)
C15 0.041(7) 0.050(6) 0.045(8) -0.003(6) -0.012(6) 0.004(6)
C16 0.048(8) 0.050(7) 0.044(7) -0.006(6) -0.009(7) 0.001(7)
C17 0.054(8) 0.060(7) 0.041(8) -0.010(7) -0.007(7) -0.006(7)
C18 0.052(8) 0.078(8) 0.046(8) 0.002(7) -0.008(7) -0.004(7)
C19 0.046(8) 0.072(8) 0.051(8) 0.009(7) -0.009(7) -0.001(7)
C20 0.042(7) 0.057(7) 0.047(8) 0.006(6) -0.006(6) 0.004(6)

loop_
_atom_type_symbol
_atom_type_description
_atom_type_scat_dispersion_real
_atom_type_scat_dispersion_imag
_atom_type_scat_source
C C 0.0033 0.0016 'International Tables Vol C Tables 4.2.6.8 and 6.1.1.4'
H H 0.0000 0.0000 'International Tables Vol C Tables 4.2.6.8 and 6.1.1.4'
N N 0.0061 0.0033 'International Tables Vol C Tables 4.2.6.8 and 6.1.1.4'
Cl Cl 0.1484 0.1585 'International Tables Vol C Tables 4.2.6.8 and 6.1.1.4'
Fe Fe 0.3463 0.8444 'International Tables Vol C Tables 4.2.6.8 and 6.1.1.4'
Bi Bi -4.1077 10.2566 'International Tables Vol C Tables 4.2.6.8 and 6.1.1.4'

loop_
_geom_angle_atom_site_label_1
_geom_angle_atom_site_label_2
_geom_angle_atom_site_label_3
_geom_angle
_geom_angle_site_symmetry_1
_geom_angle_site_symmetry_3
C2 Bi1 C15 95.9(6) . .
C2 Bi1 Cl1 90.6(5) . .
C15 Bi1 Cl1 91.8(6) . .
C2 Bi1 N1 70.2(5) . .
C15 Bi1 N1 91.1(6) . .
Cl1 Bi1 N1 160.8(3) . .
C6 Fe1 C9 67.1(10) . .
C6 Fe1 C3 167.2(8) . .
C9 Fe1 C3 117.0(9) . .
C6 Fe1 C7 40.3(9) . .
C9 Fe1 C7 65.6(10) . .
C3 Fe1 C7 128.5(9) . .
C6 Fe1 C2 129.2(8) . .
C9 Fe1 C2 147.9(9) . .
C3 Fe1 C2 41.0(6) . .
C7 Fe1 C2 107.4(8) . .
C6 Fe1 C5 118.3(9) . .
C9 Fe1 C5 132.2(9) . .
C3 Fe1 C5 68.8(7) . .
C7 Fe1 C5 151.1(9) . .
C2 Fe1 C5 69.5(7) . .
C6 Fe1 C1 109.2(8) . .
C9 Fe1 C1 170.8(9) . .
C3 Fe1 C1 68.5(6) . .
C7 Fe1 C1 117.5(9) . .
C2 Fe1 C1 41.0(7) . .
C5 Fe1 C1 41.1(7) . .
C6 Fe1 C4 151.5(9) . .
C9 Fe1 C4 110.9(9) . .
C3 Fe1 C4 40.5(7) . .
C7 Fe1 C4 167.1(9) . .
C2 Fe1 C4 68.5(7) . .
C5 Fe1 C4 40.4(7) . .
C1 Fe1 C4 68.0(7) . .
C6 Fe1 C10 40.6(9) . .
C9 Fe1 C10 39.5(10) . .
C3 Fe1 C10 149.7(8) . .
C7 Fe1 C10 66.9(10) . .
C2 Fe1 C10 169.3(9) . .
C5 Fe1 C10 110.7(9) . .
C1 Fe1 C10 132.3(9) . .
C4 Fe1 C10 119.1(9) . .
C6 Fe1 C8 67.6(10) . .
C9 Fe1 C8 39.4(9) . .
C3 Fe1 C8 107.3(9) . .
C7 Fe1 C8 39.2(10) . .
C2 Fe1 C8 114.9(9) . .
C5 Fe1 C8 169.0(9) . .
C1 Fe1 C8 148.3(9) . .
C4 Fe1 C8 130.2(10) . .
C10 Fe1 C8 67.0(11) . .
C13 N1 C14 111.4(15) . .
C13 N1 C11 115.1(16) . .
C14 N1 C11 108.2(16) . .
C13 N1 Bi1 112.1(12) . .
C14 N1 Bi1 108.8(12) . .
C11 N1 Bi1 100.6(9) . .
C2 C1 C5 108.6(15) . .
C2 C1 C11 121.9(15) . .
C5 C1 C11 129.5(16) . .
C2 C1 Fe1 69.3(9) . .
C5 C1 Fe1 69.4(9) . .
C11 C1 Fe1 126.3(11) . .
C3 C2 C1 106.9(16) . .
C3 C2 Fe1 69.1(10) . .
C1 C2 Fe1 69.7(9) . .
C3 C2 Bi1 134.8(13) . .
C1 C2 Bi1 118.2(12) . .
Fe1 C2 Bi1 124.6(8) . .
C4 C3 C2 108.7(16) . .
C4 C3 Fe1 70.9(11) . .
C2 C3 Fe1 69.9(10) . .
C4 C3 H3 125.7 . .
C2 C3 H3 125.7 . .
Fe1 C3 H3 125.7 . .
C3 C4 C5 108.8(15) . .
C3 C4 Fe1 68.6(10) . .
C5 C4 Fe1 69.3(10) . .
C3 C4 H4 125.6 . .
C5 C4 H4 125.6 . .
Fe1 C4 H4 125.6 . .
C4 C5 C1 106.9(16) . .
C4 C5 Fe1 70.3(10) . .
C1 C5 Fe1 69.5(9) . .
C4 C5 H5 126.5 . .
C1 C5 H5 126.5 . .
Fe1 C5 H5 126.5 . .
C7 C6 C10 107(2) . .
C7 C6 Fe1 70.5(13) . .
C10 C6 Fe1 71.1(13) . .
C7 C6 H6 126.6 . .
C10 C6 H6 126.6 . .
Fe1 C6 H6 126.6 . .
C8 C7 C6 110(2) . .
C8 C7 Fe1 71.2(13) . .
C6 C7 Fe1 69.2(12) . .
C8 C7 H7 125.1 . .
C6 C7 H7 125.1 . .
Fe1 C7 H7 125.1 . .
C7 C8 C9 106(2) . .
C7 C8 Fe1 69.6(13) . .
C9 C8 Fe1 68.9(13) . .
C7 C8 H8 126.8 . .
C9 C8 H8 126.8 . .
Fe1 C8 H8 126.8 . .
C8 C9 C10 111(3) . .
C8 C9 Fe1 71.8(13) . .
C10 C9 Fe1 71.7(14) . .
C8 C9 H9 124.4 . .
C10 C9 H9 124.4 . .
Fe1 C9 H9 124.4 . .
C9 C10 C6 106(2) . .
C9 C10 Fe1 68.8(13) . .
C6 C10 Fe1 68.3(12) . .
C9 C10 H10 127.0 . .
C6 C10 H10 127.0 . .
Fe1 C10 H10 127.0 . .
N1 C11 C1 106.6(14) . .
N1 C11 C12 113.3(15) . .
C1 C11 C12 112.1(16) . .
N1 C11 H11 108.2 . .
C1 C11 H11 108.2 . .
C12 C11 H11 108.2 . .
C11 C12 H12A 109.5 . .
C11 C12 H12B 109.5 . .
H12A C12 H12B 109.5 . .
C11 C12 H12C 109.5 . .
H12A C12 H12C 109.5 . .
H12B C12 H12C 109.5 . .
N1 C13 H13A 109.5 . .
N1 C13 H13B 109.5 . .
H13A C13 H13B 109.5 . .
N1 C13 H13C 109.5 . .
H13A C13 H13C 109.5 . .
H13B C13 H13C 109.5 . .
N1 C14 H14A 109.5 . .
N1 C14 H14B 109.5 . .
H14A C14 H14B 109.5 . .
N1 C14 H14C 109.5 . .
H14A C14 H14C 109.5 . .
H14B C14 H14C 109.5 . .
C20 C15 C16 119.1(19) . .
C20 C15 Bi1 119.8(15) . .
C16 C15 Bi1 121.1(14) . .
C17 C16 C15 118.2(19) . .
C17 C16 H16 120.9 . .
C15 C16 H16 120.9 . .
C16 C17 C18 122(2) . .
C16 C17 H17 119.0 . .
C18 C17 H17 119.0 . .
C19 C18 C17 119(2) . .
C19 C18 H18 120.5 . .
C17 C18 H18 120.5 . .
C18 C19 C20 121(2) . .
C18 C19 H19 119.7 . .
C20 C19 H19 119.7 . .
C15 C20 C19 121(2) . .
C15 C20 H20 119.5 . .
C19 C20 H20 119.5 . .

loop_
_geom_bond_atom_site_label_1
_geom_bond_atom_site_label_2
_geom_bond_distance
_geom_bond_site_symmetry_2
Bi1 C2 2.188(17) .
Bi1 C15 2.274(19) .
Bi1 Cl1 2.633(6) .
Bi1 N1 2.703(15) .
Fe1 C6 2.02(2) .
Fe1 C9 2.02(2) .
Fe1 C3 2.028(18) .
Fe1 C7 2.04(2) .
Fe1 C2 2.040(16) .
Fe1 C5 2.045(17) .
Fe1 C1 2.046(15) .
Fe1 C4 2.058(18) .
Fe1 C10 2.06(2) .
Fe1 C8 2.06(2) .
N1 C13 1.43(3) .
N1 C14 1.49(3) .
N1 C11 1.51(2) .
C1 C2 1.43(2) .
C1 C5 1.44(2) .
C1 C11 1.52(2) .
C2 C3 1.42(2) .
C3 C4 1.41(3) .
C3 H3 0.9800 .
C4 C5 1.42(3) .
C4 H4 0.9800 .
C5 H5 0.9800 .
C6 C7 1.40(3) .
C6 C10 1.42(3) .
C6 H6 0.9800 .
C7 C8 1.38(4) .
C7 H7 0.9800 .
C8 C9 1.38(3) .
C8 H8 0.9800 .
C9 C10 1.38(4) .
C9 H9 0.9800 .
C10 H10 0.9800 .
C11 C12 1.53(3) .
C11 H11 0.9800 .
C12 H12A 0.9600 .
C12 H12B 0.9600 .
C12 H12C 0.9600 .
C13 H13A 0.9600 .
C13 H13B 0.9600 .
C13 H13C 0.9600 .
C14 H14A 0.9600 .
C14 H14B 0.9600 .
C14 H14C 0.9600 .
C15 C20 1.37(3) .
C15 C16 1.39(3) .
C16 C17 1.38(3) .
C16 H16 0.9300 .
C17 C18 1.38(3) .
C17 H17 0.9300 .
C18 C19 1.34(3) .
C18 H18 0.9300 .
C19 C20 1.39(3) .
C19 H19 0.9300 .
C20 H20 0.9300 .

loop_
_geom_torsion_atom_site_label_1
_geom_torsion_atom_site_label_2
_geom_torsion_atom_site_label_3
_geom_torsion_atom_site_label_4
_geom_torsion
_geom_torsion_site_symmetry_1
_geom_torsion_site_symmetry_2
_geom_torsion_site_symmetry_3
_geom_torsion_site_symmetry_4
C5 C1 C2 C3 -0.9(18) . . . .
C11 C1 C2 C3 -179.9(14) . . . .
Fe1 C1 C2 C3 -59.3(11) . . . .
C5 C1 C2 Fe1 58.4(11) . . . .
C11 C1 C2 Fe1 -120.6(14) . . . .
C5 C1 C2 Bi1 177.7(10) . . . .
C11 C1 C2 Bi1 -1(2) . . . .
Fe1 C1 C2 Bi1 119.3(10) . . . .
C1 C2 C3 C4 -0.9(19) . . . .
Fe1 C2 C3 C4 -60.6(12) . . . .
Bi1 C2 C3 C4 -179.1(13) . . . .
C1 C2 C3 Fe1 59.7(11) . . . .
Bi1 C2 C3 Fe1 -118.5(15) . . . .
C2 C3 C4 C5 2(2) . . . .
Fe1 C3 C4 C5 -57.7(12) . . . .
C2 C3 C4 Fe1 60.0(12) . . . .
C3 C4 C5 C1 -2.8(19) . . . .
Fe1 C4 C5 C1 -60.1(11) . . . .
C3 C4 C5 Fe1 57.3(12) . . . .
C2 C1 C5 C4 2.3(18) . . . .
C11 C1 C5 C4 -178.8(16) . . . .
Fe1 C1 C5 C4 60.6(12) . . . .
C2 C1 C5 Fe1 -58.4(11) . . . .
C11 C1 C5 Fe1 120.6(16) . . . .
C10 C6 C7 C8 -3(2) . . . .
Fe1 C6 C7 C8 59.8(16) . . . .
C10 C6 C7 Fe1 -62.3(14) . . . .
C6 C7 C8 C9 1(2) . . . .
Fe1 C7 C8 C9 59.4(14) . . . .
C6 C7 C8 Fe1 -58.6(16) . . . .
C7 C8 C9 C10 1(3) . . . .
Fe1 C8 C9 C10 61.1(16) . . . .
C7 C8 C9 Fe1 -59.8(15) . . . .
C8 C9 C10 C6 -3(2) . . . .
Fe1 C9 C10 C6 58.4(13) . . . .
C8 C9 C10 Fe1 -61.2(16) . . . .
C7 C6 C10 C9 3(2) . . . .
Fe1 C6 C10 C9 -58.7(14) . . . .
C7 C6 C10 Fe1 61.9(15) . . . .
C13 N1 C11 C1 -74.4(19) . . . .
C14 N1 C11 C1 160.3(15) . . . .
Bi1 N1 C11 C1 46.3(13) . . . .
C13 N1 C11 C12 49(2) . . . .
C14 N1 C11 C12 -76(2) . . . .
Bi1 N1 C11 C12 170.1(14) . . . .
C2 C1 C11 N1 -37(2) . . . .
C5 C1 C11 N1 143.9(16) . . . .
Fe1 C1 C11 N1 -123.8(13) . . . .
C2 C1 C11 C12 -161.7(16) . . . .
C5 C1 C11 C12 19(2) . . . .
Fe1 C1 C11 C12 111.7(17) . . . .
C20 C15 C16 C17 -1(3) . . . .
Bi1 C15 C16 C17 179.4(16) . . . .
C15 C16 C17 C18 3(3) . . . .
C16 C17 C18 C19 -3(4) . . . .
C17 C18 C19 C20 3(4) . . . .
C16 C15 C20 C19 0(3) . . . .
Bi1 C15 C20 C19 179.8(15) . . . .
C18 C19 C20 C15 -1(3) . . . .
